data_4125111
loop_
_publ_author_name
'Howe, Ethan N. W.'
'Busschaert, Nathalie'
'Wu, Xin'
'Berry, Stuart N.'
'Ho, Junming'
'Light, Mark E.'
'Czech, Dawid D.'
'Klein, Harry A.'
'Kitchen, Jonathan A.'
'Gale, Philip A.'

_publ_section_title
;
 pH-Regulated Nonelectrogenic Anion Transport by Phenylthiosemicarbazones.
;
_journal_issue 26
_journal_name_full 'Journal of the American Chemical Society'
_journal_page_first 8301
_journal_page_last 8308
_journal_paper_doi 10.1021/jacs.6b04656
_journal_volume 138
_journal_year 2016
_chemical_absolute_configuration unk
_chemical_formula_moiety 'C13 H19 N3 S'
_chemical_formula_sum 'C13 H19 N3 S'
_chemical_formula_weight 249.37
_space_group_crystal_system monoclinic
_space_group_IT_number 4
_space_group_name_Hall 'P 2yb'
_space_group_name_H-M_alt 'P 1 21 1'
_symmetry_space_group_name_Hall 'P 2yb'
_symmetry_space_group_name_H-M 'P 1 21 1'
_atom_sites_solution_hydrogens mixed
_audit_creation_date 2015-12-07
_audit_creation_method
;
Olex2 1.2
(compiled 2015.09.30 svn.r3233 for OlexSys, GUI svn.r5103)
;
_cell_angle_alpha 90
_cell_angle_beta 92.523(3)
_cell_angle_gamma 90
_cell_formula_units_Z 4
_cell_length_a 6.39990(18)
_cell_length_b 18.9408(6)
_cell_length_c 11.3358(4)
_cell_measurement_reflns_used 9700
_cell_measurement_temperature 100(2)
_cell_measurement_theta_max 30.5760
_cell_measurement_theta_min 2.1120
_cell_volume 1372.78(8)
_computing_cell_refinement
'CrysAlisPro, Agilent Technologies, Version 1.171.37.31 (release 14-01-2014 CrysAlis171 .NET) (compiled Jan 14 2014,18:38:05)'
_computing_data_collection 'CrystalClear-SM Expert 3.1 b27 (Rigaku, 2013)'
_computing_data_reduction
'CrysAlisPro, Agilent Technologies, Version 1.171.37.31 (release 14-01-2014 CrysAlis171 .NET) (compiled Jan 14 2014,18:38:05)'
_computing_molecular_graphics 'Olex2 (Dolomanov et al., 2009)'
_computing_publication_material 'Olex2 (Dolomanov et al., 2009)'
_computing_structure_refinement 'ShelXL (Sheldrick, 2015)'
_computing_structure_solution 'ShelXT (Sheldrick, 2015)'
_diffrn_ambient_temperature 100(2)
_diffrn_detector 'CCD area detector'
_diffrn_detector_area_resol_mean 28.5714
_diffrn_detector_type 'Rigaku HG Saturn724+ (2x2 bin mode)'
_diffrn_measured_fraction_theta_full 0.998
_diffrn_measured_fraction_theta_max 0.998
_diffrn_measurement_details
;
  1 omega -109.00   42.00   1.0000   15.0000
omega____ theta____ kappa____ phi______ frames
    -      -19.0000  -18.0000 -120.0000 151

  2 omega  -49.00   20.00   1.0000   15.0000
omega____ theta____ kappa____ phi______ frames
    -      -19.0000  -72.0000  -30.0000 69

  3 omega  -39.00  -13.00   1.0000   15.0000
omega____ theta____ kappa____ phi______ frames
    -      -19.0000   72.0000 -120.0000 26

  4 omega  -16.00   -6.00   1.0000   15.0000
omega____ theta____ kappa____ phi______ frames
    -      -19.0000  -18.0000  -30.0000 10

  5 omega -109.00   20.00   1.0000   15.0000
omega____ theta____ kappa____ phi______ frames
    -      -19.0000  -72.0000  -60.0000 129

  6 omega  -35.00  -12.00   1.0000   15.0000
omega____ theta____ kappa____ phi______ frames
    -      -19.0000   18.0000   60.0000 23
;
_diffrn_measurement_device 'four-circle \k diffractometer'
_diffrn_measurement_device_type 'Rigaku AFC12 FRE-HF'
_diffrn_measurement_method 'profile data from \w-scans'
_diffrn_measurement_specimen_support 'MiTeGen MicroMesh'
_diffrn_orient_matrix_UB_11 -0.0160439000
_diffrn_orient_matrix_UB_12 -0.0342706000
_diffrn_orient_matrix_UB_13 0.0231748000
_diffrn_orient_matrix_UB_21 0.0147025000
_diffrn_orient_matrix_UB_22 0.0134422000
_diffrn_orient_matrix_UB_23 0.0581859000
_diffrn_orient_matrix_UB_31 -0.1087350000
_diffrn_orient_matrix_UB_32 0.0068854000
_diffrn_orient_matrix_UB_33 0.0016516000
_diffrn_radiation_collimation 0.3
_diffrn_radiation_monochromator 'Confocal mirrors, HF Varimax'
_diffrn_radiation_probe x-ray
_diffrn_radiation_type MoK\a
_diffrn_radiation_wavelength 0.71073
_diffrn_reflns_av_R_equivalents 0.0287
_diffrn_reflns_av_unetI/netI 0.0322
_diffrn_reflns_Laue_measured_fraction_full 0.998
_diffrn_reflns_Laue_measured_fraction_max 0.998
_diffrn_reflns_limit_h_max 8
_diffrn_reflns_limit_h_min -8
_diffrn_reflns_limit_k_max 25
_diffrn_reflns_limit_k_min -25
_diffrn_reflns_limit_l_max 15
_diffrn_reflns_limit_l_min -15
_diffrn_reflns_number 13848
_diffrn_reflns_point_group_measured_fraction_full 0.999
_diffrn_reflns_point_group_measured_fraction_max 0.998
_diffrn_reflns_theta_full 25.242
_diffrn_reflns_theta_max 28.697
_diffrn_reflns_theta_min 3.186
_diffrn_source 'Rotating Anode'
_diffrn_source_current 55.0
_diffrn_source_power 2.475
_diffrn_source_target Mo
_diffrn_source_type 'Rotating Anode'
_diffrn_source_voltage 45.0
_exptl_absorpt_coefficient_mu 0.219
_exptl_absorpt_correction_T_max 1.00000
_exptl_absorpt_correction_T_min 0.93168
_exptl_absorpt_correction_type multi-scan
_exptl_absorpt_process_details
'CrysAlisPro, Agilent Technologies, Version 1.171.37.31 (release 14-01-2014 CrysAlis171 .NET) (compiled Jan 14 2014,18:38:05) Empirical absorption correction using spherical harmonics, implemented in SCALE3 ABSPACK scaling algorithm.'
_exptl_crystal_colour 'clear colourless'
_exptl_crystal_colour_lustre clear
_exptl_crystal_colour_primary colourless
_exptl_crystal_density_diffrn 1.207
_exptl_crystal_description slab
_exptl_crystal_F_000 536
_exptl_crystal_size_max 0.16
_exptl_crystal_size_mid 0.08
_exptl_crystal_size_min 0.03
_refine_diff_density_max 0.426
_refine_diff_density_min -0.197
_refine_diff_density_rms 0.044
_refine_ls_abs_structure_details
;
 Refined as an inversion twin.
;
_refine_ls_abs_structure_Flack 0.47(7)
_refine_ls_extinction_method none
_refine_ls_goodness_of_fit_ref 1.022
_refine_ls_hydrogen_treatment mixed
_refine_ls_matrix_type full
_refine_ls_number_parameters 326
_refine_ls_number_reflns 5339
_refine_ls_number_restraints 1
_refine_ls_restrained_S_all 1.021
_refine_ls_R_factor_all 0.0394
_refine_ls_R_factor_gt 0.0347
_refine_ls_shift/su_max 0.000
_refine_ls_shift/su_mean 0.000
_refine_ls_structure_factor_coef Fsqd
_refine_ls_weighting_details 'w=1/[\s^2^(Fo^2^)+(0.0386P)^2^+0.3375P] where P=(Fo^2^+2Fc^2^)/3'
_refine_ls_weighting_scheme calc
_refine_ls_wR_factor_gt 0.0794
_refine_ls_wR_factor_ref 0.0819
_reflns_Friedel_coverage 0.943
_reflns_Friedel_fraction_full 0.999
_reflns_Friedel_fraction_max 0.998
_reflns_number_gt 4902
_reflns_number_total 5339
_reflns_threshold_expression 'I > 2\s(I)'
_cod_data_source_file ja6b04656_si_002.cif
_cod_data_source_block 2015sot0023_k2_100k
_cod_depositor_comments 'Adding full bibliography for 4125111--4125114.cif.'
_cod_original_cell_volume 1372.79(7)
_cod_database_code 4125111
_shelx_space_group_comment
;
The symmetry employed for this shelxl refinement is uniquely defined
by the following loop, which should always be used as a source of
symmetry information in preference to the above space-group names.
They are only intended as comments.
;
_diffrn_measurement_device_type2 'Rigaku AFC12 (Right)'
_reflns_odcompleteness_completeness 92.00
_reflns_odcompleteness_iscentric 1
_reflns_odcompleteness_theta 30.67
_olex2_refinement_description
;
1. Twinned data refinement
 Scales: 0.53(7) 0.47(7)
2. Fixed Uiso
 At 1.2 times of:
  All C(H) groups, All C(H,H) groups
 At 1.5 times of:
  All C(H,H,H) groups
3.a Secondary CH2 refined with riding coordinates:
 C9(H9A,H9B), C10(H10A,H10B), C11(H11A,H11B), C12(H12A,H12B), C9'(H9'A,H9'B),
 C10'(H10C,H10D), C11'(H11C,H11D), C12'(H12C,H12D)
3.b Aromatic/amide H refined with riding coordinates:
 C2(H2A), C3(H3), C4(H4), C5(H5), C6(H6), C8(H8), C2'(H2'), C3'(H3'), C4'(H4'),
  C5'(H5'), C6'(H6'), C8'(H8')
3.c Idealised Me refined as rotating group:
 C13(H13A,H13B,H13C), C13'(H13D,H13E,H13F)
;
_shelx_shelxl_version_number 2014/7
_olex2_submission_original_sample_id EH-7559-4
_olex2_submission_special_instructions 'No special instructions were received'

loop_
_space_group_symop_operation_xyz
'x, y, z'
'-x, y+1/2, -z'

loop_
_atom_site_label
_atom_site_type_symbol
_atom_site_fract_x
_atom_site_fract_y
_atom_site_fract_z
_atom_site_U_iso_or_equiv
_atom_site_adp_type
_atom_site_occupancy
_atom_site_site_symmetry_order
_atom_site_calc_flag
_atom_site_refinement_flags_posn
S1 S 0.55806(9) 0.55221(3) 0.55881(5) 0.02338(14) Uani 1 1 d .
N1 N 0.1764(3) 0.51296(11) 0.47103(19) 0.0203(4) Uani 1 1 d .
N2 N 0.2877(3) 0.46460(12) 0.64642(18) 0.0190(4) Uani 1 1 d .
N3 N 0.1030(3) 0.42621(11) 0.64405(18) 0.0181(4) Uani 1 1 d .
C1 C 0.1687(4) 0.55540(14) 0.3669(2) 0.0184(5) Uani 1 1 d .
C2 C -0.0203(4) 0.58759(14) 0.3359(2) 0.0229(5) Uani 1 1 d .
H2A H -0.1357 0.5828 0.3852 0.027 Uiso 1 1 calc R
C3 C -0.0406(4) 0.62681(15) 0.2325(2) 0.0237(6) Uani 1 1 d .
H3 H -0.1702 0.6488 0.2113 0.028 Uiso 1 1 calc R
C4 C 0.1270(4) 0.63408(14) 0.1602(2) 0.0239(5) Uani 1 1 d .
H4 H 0.1128 0.6612 0.0898 0.029 Uiso 1 1 calc R
C5 C 0.3152(4) 0.60156(15) 0.1912(2) 0.0247(6) Uani 1 1 d .
H5 H 0.4301 0.6062 0.1415 0.030 Uiso 1 1 calc R
C6 C 0.3376(4) 0.56200(14) 0.2949(2) 0.0220(5) Uani 1 1 d .
H6 H 0.4671 0.5398 0.3160 0.026 Uiso 1 1 calc R
C7 C 0.3287(4) 0.50819(12) 0.5563(2) 0.0173(5) Uani 1 1 d .
C8 C 0.0727(4) 0.38804(13) 0.7338(2) 0.0193(5) Uani 1 1 d .
H8 H 0.1716 0.3889 0.7987 0.023 Uiso 1 1 calc R
C9 C -0.1157(4) 0.34197(14) 0.7389(2) 0.0204(5) Uani 1 1 d .
H9A H -0.1989 0.3572 0.8060 0.025 Uiso 1 1 calc R
H9B H -0.0695 0.2928 0.7546 0.025 Uiso 1 1 calc R
C10 C -0.2551(4) 0.34308(14) 0.6267(2) 0.0205(5) Uani 1 1 d .
H10A H -0.1703 0.3303 0.5590 0.025 Uiso 1 1 calc R
H10B H -0.3076 0.3917 0.6134 0.025 Uiso 1 1 calc R
C11 C -0.4412(4) 0.29296(14) 0.6302(2) 0.0218(5) Uani 1 1 d .
H11A H -0.3897 0.2445 0.6465 0.026 Uiso 1 1 calc R
H11B H -0.5302 0.3070 0.6955 0.026 Uiso 1 1 calc R
C12 C -0.5726(4) 0.29299(14) 0.5148(2) 0.0235(5) Uani 1 1 d .
H12A H -0.6301 0.3409 0.5008 0.028 Uiso 1 1 calc R
H12B H -0.4815 0.2816 0.4491 0.028 Uiso 1 1 calc R
C13 C -0.7519(4) 0.24039(14) 0.5146(3) 0.0271(6) Uani 1 1 d .
H13A H -0.8411 0.2507 0.5805 0.041 Uiso 1 1 calc GR
H13B H -0.6957 0.1924 0.5230 0.041 Uiso 1 1 calc GR
H13C H -0.8346 0.2441 0.4400 0.041 Uiso 1 1 calc GR
H1N H 0.059(5) 0.4898(17) 0.486(3) 0.037(9) Uiso 1 1 d .
H2N H 0.371(4) 0.4660(16) 0.710(3) 0.027(8) Uiso 1 1 d .
S1' S 0.53445(9) 0.46014(3) 0.91104(5) 0.02230(14) Uani 1 1 d .
N1' N 0.9216(3) 0.49473(11) 0.99807(18) 0.0196(4) Uani 1 1 d .
N2' N 0.8118(3) 0.54514(12) 0.82392(18) 0.0187(4) Uani 1 1 d .
N3' N 0.9970(3) 0.58329(11) 0.82753(18) 0.0185(4) Uani 1 1 d .
C1' C 0.9232(4) 0.45277(13) 1.1021(2) 0.0178(5) Uani 1 1 d .
C2' C 1.1092(4) 0.41896(14) 1.1350(2) 0.0223(5) Uani 1 1 d .
H2' H 1.2262 0.4223 1.0866 0.027 Uiso 1 1 calc R
C3' C 1.1235(4) 0.38018(15) 1.2392(2) 0.0263(6) Uani 1 1 d .
H3' H 1.2507 0.3570 1.2618 0.032 Uiso 1 1 calc R
C4' C 0.9535(4) 0.37511(15) 1.3103(2) 0.0247(6) Uani 1 1 d .
H4' H 0.9637 0.3485 1.3814 0.030 Uiso 1 1 calc R
C5' C 0.7684(4) 0.40916(14) 1.2770(2) 0.0253(6) Uani 1 1 d .
H5' H 0.6515 0.4057 1.3255 0.030 Uiso 1 1 calc R
C6' C 0.7522(4) 0.44836(14) 1.1730(2) 0.0219(6) Uani 1 1 d .
H6' H 0.6254 0.4719 1.1507 0.026 Uiso 1 1 calc R
C7' C 0.7687(4) 0.50178(12) 0.9133(2) 0.0174(5) Uani 1 1 d .
C8' C 1.0252(4) 0.62255(13) 0.7379(2) 0.0192(5) Uani 1 1 d .
H8' H 0.9254 0.6216 0.6734 0.023 Uiso 1 1 calc R
C9' C 1.2107(4) 0.66989(14) 0.7319(2) 0.0215(5) Uani 1 1 d .
H9'A H 1.1609 0.7187 0.7171 0.026 Uiso 1 1 calc R
H9'B H 1.2923 0.6555 0.6637 0.026 Uiso 1 1 calc R
C10' C 1.3556(4) 0.66982(14) 0.8426(2) 0.0211(5) Uani 1 1 d .
H10C H 1.2778 0.6867 0.9107 0.025 Uiso 1 1 calc R
H10D H 1.4033 0.6210 0.8597 0.025 Uiso 1 1 calc R
C11' C 1.5454(4) 0.71724(14) 0.8267(2) 0.0227(5) Uani 1 1 d .
H11C H 1.4960 0.7656 0.8072 0.027 Uiso 1 1 calc R
H11D H 1.6230 0.6997 0.7590 0.027 Uiso 1 1 calc R
C12' C 1.6957(4) 0.72073(14) 0.9362(2) 0.0254(6) Uani 1 1 d .
H12C H 1.7301 0.6720 0.9622 0.030 Uiso 1 1 calc R
H12D H 1.8273 0.7437 0.9141 0.030 Uiso 1 1 calc R
C13' C 1.6075(4) 0.76074(15) 1.0385(3) 0.0306(6) Uani 1 1 d .
H13D H 1.5687 0.8086 1.0128 0.046 Uiso 1 1 calc GR
H13E H 1.7133 0.7634 1.1035 0.046 Uiso 1 1 calc GR
H13F H 1.4835 0.7361 1.0653 0.046 Uiso 1 1 calc GR
H1'N H 1.037(5) 0.5163(16) 0.986(3) 0.028(8) Uiso 1 1 d .
H2'N H 0.724(4) 0.5484(16) 0.766(3) 0.024(7) Uiso 1 1 d .

loop_
_atom_site_aniso_label
_atom_site_aniso_U_11
_atom_site_aniso_U_22
_atom_site_aniso_U_33
_atom_site_aniso_U_23
_atom_site_aniso_U_13
_atom_site_aniso_U_12
S1 0.0231(3) 0.0288(3) 0.0183(3) 0.0040(3) 0.0007(2) -0.0091(3)
N1 0.0203(10) 0.0242(11) 0.0165(10) 0.0041(9) 0.0011(8) -0.0053(9)
N2 0.0182(9) 0.0227(10) 0.0159(10) 0.0030(10) -0.0014(8) -0.0039(9)
N3 0.0171(9) 0.0187(10) 0.0188(10) 0.0007(9) 0.0024(8) -0.0004(8)
C1 0.0235(11) 0.0183(11) 0.0134(11) 0.0012(11) 0.0017(9) -0.0040(11)
C2 0.0223(11) 0.0262(13) 0.0203(13) 0.0014(11) 0.0031(10) -0.0027(10)
C3 0.0225(13) 0.0250(14) 0.0235(14) 0.0012(12) -0.0016(11) 0.0000(11)
C4 0.0316(13) 0.0230(13) 0.0170(12) 0.0036(11) 0.0002(10) -0.0032(11)
C5 0.0244(12) 0.0323(14) 0.0179(13) 0.0013(11) 0.0057(10) -0.0033(11)
C6 0.0221(11) 0.0256(14) 0.0186(12) 0.0003(11) 0.0036(9) 0.0015(11)
C7 0.0218(11) 0.0142(11) 0.0162(11) -0.0013(9) 0.0022(9) 0.0004(10)
C8 0.0192(11) 0.0211(12) 0.0178(12) 0.0017(10) 0.0025(9) 0.0014(9)
C9 0.0207(11) 0.0214(12) 0.0194(13) 0.0031(10) 0.0031(10) -0.0009(10)
C10 0.0197(11) 0.0232(12) 0.0187(12) 0.0045(10) 0.0034(9) -0.0006(10)
C11 0.0218(11) 0.0243(13) 0.0195(12) 0.0024(11) 0.0031(10) -0.0004(10)
C12 0.0238(12) 0.0249(13) 0.0216(12) 0.0002(11) 0.0005(10) -0.0001(10)
C13 0.0262(12) 0.0221(12) 0.0329(15) -0.0045(11) -0.0011(11) 0.0011(10)
S1' 0.0220(3) 0.0272(3) 0.0177(3) 0.0035(3) 0.0006(2) -0.0085(3)
N1' 0.0191(10) 0.0235(11) 0.0163(10) 0.0027(9) 0.0013(8) -0.0057(9)
N2' 0.0192(9) 0.0207(11) 0.0161(10) 0.0033(9) -0.0013(8) -0.0033(9)
N3' 0.0181(9) 0.0191(10) 0.0185(10) 0.0007(9) 0.0034(8) -0.0019(8)
C1' 0.0223(11) 0.0181(12) 0.0128(10) 0.0000(10) 0.0007(9) -0.0036(10)
C2' 0.0212(11) 0.0277(13) 0.0183(12) 0.0008(11) 0.0040(10) 0.0006(10)
C3' 0.0308(14) 0.0280(14) 0.0198(13) 0.0015(12) -0.0011(11) 0.0065(11)
C4' 0.0373(15) 0.0222(13) 0.0149(13) 0.0034(11) 0.0038(11) -0.0005(12)
C5' 0.0280(13) 0.0305(14) 0.0179(13) 0.0039(12) 0.0068(10) -0.0046(11)
C6' 0.0225(11) 0.0267(15) 0.0167(12) 0.0007(11) 0.0044(10) -0.0002(11)
C7' 0.0207(10) 0.0162(11) 0.0154(11) -0.0030(9) 0.0030(9) 0.0001(10)
C8' 0.0192(11) 0.0211(12) 0.0170(12) 0.0026(10) -0.0017(9) -0.0004(9)
C9' 0.0203(11) 0.0237(12) 0.0207(13) 0.0041(11) 0.0038(10) -0.0027(10)
C10' 0.0197(11) 0.0241(12) 0.0195(13) 0.0045(10) 0.0023(10) -0.0022(10)
C11' 0.0204(12) 0.0256(13) 0.0220(13) 0.0034(11) 0.0005(10) -0.0034(10)
C12' 0.0236(12) 0.0244(13) 0.0280(14) -0.0014(11) -0.0012(11) -0.0004(10)
C13' 0.0347(14) 0.0261(13) 0.0310(15) -0.0055(12) 0.0008(12) -0.0018(11)

loop_
_atom_type_symbol
_atom_type_description
_atom_type_scat_dispersion_real
_atom_type_scat_dispersion_imag
_atom_type_scat_source
C C 0.0033 0.0016 'International Tables Vol C Tables 4.2.6.8 and 6.1.1.4'
H H 0.0000 0.0000 'International Tables Vol C Tables 4.2.6.8 and 6.1.1.4'
N N 0.0061 0.0033 'International Tables Vol C Tables 4.2.6.8 and 6.1.1.4'
S S 0.1246 0.1234 'International Tables Vol C Tables 4.2.6.8 and 6.1.1.4'

loop_
_geom_angle_atom_site_label_1
_geom_angle_atom_site_label_2
_geom_angle_atom_site_label_3
_geom_angle
C1 N1 H1N 116(2)
C7 N1 C1 129.0(2)
C7 N1 H1N 115(2)
N3 N2 H2N 121.2(19)
C7 N2 N3 120.01(19)
C7 N2 H2N 118(2)
C8 N3 N2 116.3(2)
C2 C1 N1 117.1(2)
C2 C1 C6 120.3(2)
C6 C1 N1 122.5(2)
C1 C2 H2A 120.1
C1 C2 C3 119.8(2)
C3 C2 H2A 120.1
C2 C3 H3 119.8
C4 C3 C2 120.4(2)
C4 C3 H3 119.8
C3 C4 H4 120.2
C5 C4 C3 119.6(2)
C5 C4 H4 120.2
C4 C5 H5 119.7
C4 C5 C6 120.6(2)
C6 C5 H5 119.7
C1 C6 C5 119.3(2)
C1 C6 H6 120.3
C5 C6 H6 120.3
N1 C7 S1 125.54(19)
N1 C7 N2 115.3(2)
N2 C7 S1 119.18(17)
N3 C8 H8 119.4
N3 C8 C9 121.1(2)
C9 C8 H8 119.4
C8 C9 H9A 108.8
C8 C9 H9B 108.8
C8 C9 C10 113.9(2)
H9A C9 H9B 107.7
C10 C9 H9A 108.8
C10 C9 H9B 108.8
C9 C10 H10A 108.9
C9 C10 H10B 108.9
C9 C10 C11 113.6(2)
H10A C10 H10B 107.7
C11 C10 H10A 108.9
C11 C10 H10B 108.9
C10 C11 H11A 109.1
C10 C11 H11B 109.1
H11A C11 H11B 107.9
C12 C11 C10 112.3(2)
C12 C11 H11A 109.1
C12 C11 H11B 109.1
C11 C12 H12A 109.0
C11 C12 H12B 109.0
H12A C12 H12B 107.8
C13 C12 C11 112.9(2)
C13 C12 H12A 109.0
C13 C12 H12B 109.0
C12 C13 H13A 109.5
C12 C13 H13B 109.5
C12 C13 H13C 109.5
H13A C13 H13B 109.5
H13A C13 H13C 109.5
H13B C13 H13C 109.5
C1' N1' H1'N 115(2)
C7' N1' C1' 128.7(2)
C7' N1' H1'N 116(2)
N3' N2' H2'N 121(2)
C7' N2' N3' 120.0(2)
C7' N2' H2'N 119(2)
C8' N3' N2' 115.5(2)
C2' C1' N1' 117.1(2)
C6' C1' N1' 122.4(2)
C6' C1' C2' 120.4(2)
C1' C2' H2' 120.2
C1' C2' C3' 119.7(2)
C3' C2' H2' 120.2
C2' C3' H3' 119.8
C4' C3' C2' 120.4(2)
C4' C3' H3' 119.8
C3' C4' H4' 120.2
C3' C4' C5' 119.5(2)
C5' C4' H4' 120.2
C4' C5' H5' 119.7
C4' C5' C6' 120.6(2)
C6' C5' H5' 119.7
C1' C6' C5' 119.4(2)
C1' C6' H6' 120.3
C5' C6' H6' 120.3
N1' C7' S1' 125.4(2)
N2' C7' S1' 118.98(18)
N2' C7' N1' 115.6(2)
N3' C8' H8' 119.1
N3' C8' C9' 121.8(2)
C9' C8' H8' 119.1
C8' C9' H9'A 108.6
C8' C9' H9'B 108.6
C8' C9' C10' 114.7(2)
H9'A C9' H9'B 107.6
C10' C9' H9'A 108.6
C10' C9' H9'B 108.6
C9' C10' H10C 109.4
C9' C10' H10D 109.4
H10C C10' H10D 108.0
C11' C10' C9' 111.1(2)
C11' C10' H10C 109.4
C11' C10' H10D 109.4
C10' C11' H11C 108.8
C10' C11' H11D 108.8
C10' C11' C12' 113.7(2)
H11C C11' H11D 107.7
C12' C11' H11C 108.8
C12' C11' H11D 108.8
C11' C12' H12C 108.9
C11' C12' H12D 108.9
H12C C12' H12D 107.7
C13' C12' C11' 113.5(2)
C13' C12' H12C 108.9
C13' C12' H12D 108.9
C12' C13' H13D 109.5
C12' C13' H13E 109.5
C12' C13' H13F 109.5
H13D C13' H13E 109.5
H13D C13' H13F 109.5
H13E C13' H13F 109.5

loop_
_geom_bond_atom_site_label_1
_geom_bond_atom_site_label_2
_geom_bond_distance
S1 C7 1.687(2)
N1 C1 1.427(3)
N1 C7 1.345(3)
N1 H1N 0.90(3)
N2 N3 1.387(3)
N2 C7 1.348(3)
N2 H2N 0.88(3)
N3 C8 1.270(3)
C1 C2 1.386(3)
C1 C6 1.389(3)
C2 H2A 0.9500
C2 C3 1.389(4)
C3 H3 0.9500
C3 C4 1.385(4)
C4 H4 0.9500
C4 C5 1.385(4)
C5 H5 0.9500
C5 C6 1.396(3)
C6 H6 0.9500
C8 H8 0.9500
C8 C9 1.491(3)
C9 H9A 0.9900
C9 H9B 0.9900
C9 C10 1.521(3)
C10 H10A 0.9900
C10 H10B 0.9900
C10 C11 1.525(3)
C11 H11A 0.9900
C11 H11B 0.9900
C11 C12 1.523(3)
C12 H12A 0.9900
C12 H12B 0.9900
C12 C13 1.520(3)
C13 H13A 0.9800
C13 H13B 0.9800
C13 H13C 0.9800
S1' C7' 1.693(2)
N1' C1' 1.422(3)
N1' C7' 1.347(3)
N1' H1'N 0.86(3)
N2' N3' 1.387(3)
N2' C7' 1.343(3)
N2' H2'N 0.84(3)
N3' C8' 1.278(3)
C1' C2' 1.389(3)
C1' C6' 1.388(3)
C2' H2' 0.9500
C2' C3' 1.391(4)
C3' H3' 0.9500
C3' C4' 1.386(4)
C4' H4' 0.9500
C4' C5' 1.387(4)
C5' H5' 0.9500
C5' C6' 1.394(4)
C6' H6' 0.9500
C8' H8' 0.9500
C8' C9' 1.491(3)
C9' H9'A 0.9900
C9' H9'B 0.9900
C9' C10' 1.528(3)
C10' H10C 0.9900
C10' H10D 0.9900
C10' C11' 1.527(3)
C11' H11C 0.9900
C11' H11D 0.9900
C11' C12' 1.538(3)
C12' H12C 0.9900
C12' H12D 0.9900
C12' C13' 1.515(4)
C13' H13D 0.9800
C13' H13E 0.9800
C13' H13F 0.9800

loop_
_geom_hbond_atom_site_label_D
_geom_hbond_atom_site_label_H
_geom_hbond_atom_site_label_A
_geom_hbond_distance_DH
_geom_hbond_distance_HA
_geom_hbond_distance_DA
_geom_hbond_angle_DHA
N2 H2N S1' 0.88(3) 2.47(3) 3.329(2) 167(2)
N2' H2'N S1 0.84(3) 2.54(3) 3.355(2) 163(2)

loop_
_twin_individual_id
_twin_individual_mass_fraction_refined
1 0.53(7)
2 0.47(7)
